data_4317342
loop_
_publ_author_name
'Md Hosnay Mobarok'
'Okemona Oke'
'Michael J. Ferguson'
'Robert McDonald'
'Martin Cowie'

_publ_section_title
;
 Multiple Silicon-Hydrogen Bond Activations at Adjacent Rhodium and
 Iridium Centers
;
_journal_name_full 'Inorganic Chemistry'
_journal_page_first 11556
_journal_page_last 11572
_journal_paper_doi 10.1021/ic1017196
_journal_volume 49
_journal_year 2010
_chemical_formula_moiety 'C64 H52 F4 Ir O2 P4 Rh Si2, 2(C H2 Cl2)'
_chemical_formula_sum 'C66 H56 Cl4 F4 Ir O2 P4 Rh Si2'
_chemical_formula_weight 1574.08
_chemical_name_systematic
; 
 ? 
;
_space_group_IT_number 14
_symmetry_cell_setting monoclinic
_symmetry_space_group_name_Hall '-P 2yn'
_symmetry_space_group_name_H-M 'P 1 21/n 1'
_atom_sites_solution_hydrogens geom
_atom_sites_solution_primary direct
_atom_sites_solution_secondary difmap
_audit_creation_method SHELXL-97
_cell_angle_alpha 90.00
_cell_angle_beta 95.8540(10)
_cell_angle_gamma 90.00
_cell_formula_units_Z 4
_cell_length_a 12.5479(13)
_cell_length_b 22.295(2)
_cell_length_c 22.699(2)
_cell_measurement_reflns_used 9604
_cell_measurement_temperature 173(2)
_cell_measurement_theta_max 27.48
_cell_measurement_theta_min 2.45
_cell_volume 6317.1(10)
_computing_cell_refinement 'Bruker SAINT'
_computing_data_collection 'Bruker APEX2'
_computing_data_reduction 'Bruker SAINT'
_computing_molecular_graphics 'Bruker SHELXTL'
_computing_publication_material 'Bruker SHELXTL'
_computing_structure_refinement 'SHELXL-97 (Sheldrick, 2008)'
_computing_structure_solution 'SHELXS-97 (Sheldrick, 2008)'
_diffrn_ambient_temperature 173(2)
_diffrn_measured_fraction_theta_full 0.998
_diffrn_measured_fraction_theta_max 0.998
_diffrn_measurement_device_type 'Bruker APEX-II CCD'
_diffrn_measurement_method '\w scans'
_diffrn_radiation_monochromator graphite
_diffrn_radiation_source 'fine-focus sealed tube'
_diffrn_radiation_type MoK\a
_diffrn_radiation_wavelength 0.71073
_diffrn_reflns_av_R_equivalents 0.0435
_diffrn_reflns_av_sigmaI/netI 0.0314
_diffrn_reflns_limit_h_max 16
_diffrn_reflns_limit_h_min -16
_diffrn_reflns_limit_k_max 28
_diffrn_reflns_limit_k_min -28
_diffrn_reflns_limit_l_max 29
_diffrn_reflns_limit_l_min -29
_diffrn_reflns_number 56206
_diffrn_reflns_theta_full 27.51
_diffrn_reflns_theta_max 27.51
_diffrn_reflns_theta_min 1.28
_exptl_absorpt_coefficient_mu 2.731
_exptl_absorpt_correction_T_max 0.7247
_exptl_absorpt_correction_T_min 0.5068
_exptl_absorpt_correction_type numerical
_exptl_absorpt_process_details 'SADABS (Sheldrick, 2008)'
_exptl_crystal_colour colourless
_exptl_crystal_density_diffrn 1.655
_exptl_crystal_density_method 'not measured'
_exptl_crystal_description fragment
_exptl_crystal_F_000 3128
_exptl_crystal_size_max 0.29
_exptl_crystal_size_mid 0.18
_exptl_crystal_size_min 0.13
_refine_diff_density_max 1.464
_refine_diff_density_min -1.904
_refine_diff_density_rms 0.103
_refine_ls_extinction_method none
_refine_ls_goodness_of_fit_ref 1.058
_refine_ls_hydrogen_treatment mixed
_refine_ls_matrix_type full
_refine_ls_number_parameters 787
_refine_ls_number_reflns 14510
_refine_ls_number_restraints 12
_refine_ls_restrained_S_all 1.085
_refine_ls_R_factor_all 0.0447
_refine_ls_R_factor_gt 0.0338
_refine_ls_shift/su_max 0.001
_refine_ls_shift/su_mean 0.000
_refine_ls_structure_factor_coef Fsqd
_refine_ls_weighting_details 'calc w=1/[\s^2^(Fo^2^)+(0.0535P)^2^+7.4958P] where P=(Fo^2^+2Fc^2^)/3'
_refine_ls_weighting_scheme calc
_refine_ls_wR_factor_gt 0.0927
_refine_ls_wR_factor_ref 0.1011
_reflns_number_gt 11832
_reflns_number_total 14510
_reflns_threshold_expression I>2\s(I)
_cod_data_source_file ic1017196_si_002_5.cif
_cod_data_source_block compound8c
_cod_depositor_comments
;
The following automatic conversions were performed:

'_symmetry_cell_setting' value 'Monoclinic' changed to 'monoclinic'
according to the built-in table from CIF Core dictionary named
'cif_core.dic' version 2.4.1 from 2010-06-29.

Automatic conversion script
Id: cif_fix_values 1646 2011-03-28 12:23:43Z adriana 
;
_cod_original_cell_volume 6316.9(11)
_cod_original_sg_symbol_H-M 'P 21/n'
_cod_database_code 4317342

loop_
_symmetry_equiv_pos_as_xyz
'x, y, z'
'-x+1/2, y+1/2, -z+1/2'
'-x, -y, -z'
'x-1/2, -y-1/2, z-1/2'

loop_
_atom_site_label
_atom_site_type_symbol
_atom_site_fract_x
_atom_site_fract_y
_atom_site_fract_z
_atom_site_U_iso_or_equiv
_atom_site_adp_type
_atom_site_occupancy
_atom_site_symmetry_multiplicity
_atom_site_calc_flag
_atom_site_refinement_flags
_atom_site_disorder_assembly
_atom_site_disorder_group
IrA Ir 0.389520(13) 0.227641(9) 0.024896(7) 0.03210(6) Uani 0.52 1 d P A 1
RhA Rh 0.355794(13) 0.344115(10) -0.022402(7) 0.03134(6) Uani 0.52 1 d P A 1
IrB Ir 0.355794(13) 0.344115(10) -0.022402(7) 0.03134(6) Uani 0.48 1 d P A 2
RhB Rh 0.389520(13) 0.227641(9) 0.024896(7) 0.03210(6) Uani 0.48 1 d P A 2
P1 P 0.20917(7) 0.19734(5) 0.00043(4) 0.0359(2) Uani 1 1 d . . .
P2 P 0.17118(7) 0.32971(5) -0.05048(4) 0.0329(2) Uani 1 1 d . . .
P3 P 0.47153(7) 0.19245(5) -0.05664(4) 0.0336(2) Uani 1 1 d . . .
P4 P 0.43119(7) 0.32169(5) -0.11124(4) 0.0340(2) Uani 1 1 d . . .
Si1 Si 0.30999(8) 0.30973(5) 0.06952(4) 0.0365(2) Uani 1 1 d . . .
H1 H 0.201(3) 0.3005(19) 0.0759(19) 0.045(12) Uiso 1 1 d . . .
Si2 Si 0.51718(7) 0.30506(5) 0.02627(4) 0.0331(2) Uani 1 1 d . . .
H2 H 0.606(3) 0.2994(18) -0.0059(18) 0.039(11) Uiso 1 1 d . . .
F1 F 0.3905(4) 0.2915(2) 0.29669(12) 0.1124(16) Uani 1 1 d . . .
F2 F 0.4504(3) 0.47942(19) 0.21715(15) 0.0939(12) Uani 1 1 d . . .
F3 F 0.6634(3) 0.30881(15) 0.25224(11) 0.0754(9) Uani 1 1 d . . .
F4 F 0.7232(3) 0.47881(14) 0.13936(14) 0.0767(9) Uani 1 1 d . . .
O1 O 0.4791(3) 0.15388(17) 0.12945(14) 0.0629(9) Uani 1 1 d . A .
O2 O 0.3808(3) 0.47802(17) -0.00367(16) 0.0603(8) Uani 1 1 d . A .
C1 C 0.4435(3) 0.1808(2) 0.08885(16) 0.0425(9) Uani 1 1 d . . .
C2 C 0.3711(3) 0.4263(2) -0.01241(17) 0.0445(10) Uani 1 1 d . . .
C3 C 0.1328(3) 0.25026(19) -0.05035(16) 0.0378(8) Uani 1 1 d . A .
H3A H 0.1353 0.2349 -0.0911 0.045 Uiso 1 1 calc R . .
H3B H 0.0570 0.2484 -0.0418 0.045 Uiso 1 1 calc R . .
C4 C 0.4447(3) 0.24029(19) -0.12247(15) 0.0368(8) Uani 1 1 d . A .
H4A H 0.3778 0.2259 -0.1449 0.044 Uiso 1 1 calc R . .
H4B H 0.5033 0.2340 -0.1479 0.044 Uiso 1 1 calc R . .
C11 C 0.1336(3) 0.1885(2) 0.06491(17) 0.0496(11) Uani 1 1 d . A .
C12 C 0.0309(3) 0.2098(2) 0.0679(2) 0.0540(12) Uani 1 1 d . . .
H12 H -0.0040 0.2317 0.0356 0.065 Uiso 1 1 calc R A .
C13 C -0.0216(4) 0.1992(3) 0.1180(3) 0.0750(18) Uani 1 1 d . A .
H13 H -0.0919 0.2145 0.1196 0.090 Uiso 1 1 calc R . .
C14 C 0.0263(5) 0.1673(4) 0.1649(2) 0.091(2) Uani 1 1 d . . .
H14 H -0.0106 0.1605 0.1988 0.110 Uiso 1 1 calc R A .
C15 C 0.1279(5) 0.1452(4) 0.1627(2) 0.104(3) Uani 1 1 d . A .
H15 H 0.1614 0.1225 0.1948 0.124 Uiso 1 1 calc R . .
C16 C 0.1821(4) 0.1565(4) 0.1127(2) 0.088(2) Uani 1 1 d . . .
H16 H 0.2531 0.1421 0.1116 0.105 Uiso 1 1 calc R A .
C21 C 0.1710(3) 0.12699(19) -0.03973(16) 0.0361(8) Uani 1 1 d . A .
C22 C 0.1373(4) 0.0766(2) -0.0112(2) 0.0545(12) Uani 1 1 d . . .
H22 H 0.1313 0.0782 0.0302 0.065 Uiso 1 1 calc R A .
C23 C 0.1121(4) 0.0239(2) -0.0418(3) 0.0662(15) Uani 1 1 d . A .
H23 H 0.0907 -0.0102 -0.0209 0.079 Uiso 1 1 calc R . .
C24 C 0.1175(4) 0.0201(2) -0.1008(3) 0.0584(12) Uani 1 1 d . . .
H24 H 0.0991 -0.0161 -0.1215 0.070 Uiso 1 1 calc R A .
C25 C 0.1503(3) 0.0700(2) -0.1309(2) 0.0480(10) Uani 1 1 d . A .
H25 H 0.1544 0.0680 -0.1724 0.058 Uiso 1 1 calc R . .
C26 C 0.1770(3) 0.1226(2) -0.10067(17) 0.0417(9) Uani 1 1 d . . .
H26 H 0.1998 0.1563 -0.1217 0.050 Uiso 1 1 calc R A .
C31 C 0.1115(3) 0.35374(19) -0.12394(15) 0.0347(8) Uani 1 1 d . A .
C32 C 0.0541(4) 0.3180(2) -0.16505(19) 0.0549(12) Uani 1 1 d . . .
H32 H 0.0451 0.2766 -0.1570 0.066 Uiso 1 1 calc R A .
C33 C 0.0086(4) 0.3424(3) -0.2187(2) 0.0590(13) Uani 1 1 d . A .
H33 H -0.0300 0.3170 -0.2470 0.071 Uiso 1 1 calc R . .
C34 C 0.0187(3) 0.4011(2) -0.23094(17) 0.0487(11) Uani 1 1 d . . .
H34 H -0.0129 0.4172 -0.2674 0.058 Uiso 1 1 calc R A .
C35 C 0.0749(5) 0.4372(2) -0.1903(2) 0.0641(14) Uani 1 1 d . A .
H35 H 0.0819 0.4787 -0.1982 0.077 Uiso 1 1 calc R . .
C36 C 0.1218(4) 0.4133(2) -0.1375(2) 0.0586(13) Uani 1 1 d . . .
H36 H 0.1621 0.4388 -0.1100 0.070 Uiso 1 1 calc R A .
C41 C 0.0750(3) 0.36810(18) -0.00708(15) 0.0350(8) Uani 1 1 d . A .
C42 C -0.0331(3) 0.3524(2) -0.01360(18) 0.0439(9) Uani 1 1 d . . .
H42 H -0.0571 0.3204 -0.0394 0.053 Uiso 1 1 calc R A .
C43 C -0.1059(3) 0.3830(2) 0.0174(2) 0.0519(11) Uani 1 1 d . A .
H43 H -0.1791 0.3712 0.0136 0.062 Uiso 1 1 calc R . .
C44 C -0.0730(4) 0.4303(2) 0.0533(2) 0.0512(11) Uani 1 1 d . . .
H44 H -0.1233 0.4511 0.0744 0.061 Uiso 1 1 calc R A .
C45 C 0.0329(4) 0.4478(2) 0.0591(2) 0.0481(10) Uani 1 1 d . A .
H45 H 0.0555 0.4812 0.0831 0.058 Uiso 1 1 calc R . .
C46 C 0.1072(3) 0.41586(19) 0.02909(17) 0.0407(9) Uani 1 1 d . . .
H46 H 0.1805 0.4273 0.0337 0.049 Uiso 1 1 calc R A .
C51 C 0.6171(3) 0.18096(18) -0.04569(16) 0.0346(8) Uani 1 1 d . A .
C52 C 0.6587(3) 0.1510(2) 0.00492(19) 0.0467(10) Uani 1 1 d . . .
H52 H 0.6127 0.1410 0.0342 0.056 Uiso 1 1 calc R A .
C53 C 0.7658(3) 0.1354(2) 0.0138(2) 0.0565(12) Uani 1 1 d . A .
H53 H 0.7923 0.1145 0.0487 0.068 Uiso 1 1 calc R . .
C54 C 0.8338(3) 0.1499(2) -0.0275(2) 0.0532(12) Uani 1 1 d . . .
H54 H 0.9071 0.1384 -0.0218 0.064 Uiso 1 1 calc R A .
C55 C 0.7950(3) 0.1810(3) -0.0767(2) 0.0629(14) Uani 1 1 d . A .
H55 H 0.8424 0.1922 -0.1049 0.075 Uiso 1 1 calc R . .
C56 C 0.6875(3) 0.1968(3) -0.08655(19) 0.0563(12) Uani 1 1 d . . .
H56 H 0.6620 0.2184 -0.1212 0.068 Uiso 1 1 calc R A .
C61 C 0.4383(3) 0.1172(2) -0.08586(17) 0.0407(9) Uani 1 1 d . A .
C62 C 0.4410(4) 0.1017(2) -0.1455(2) 0.0554(12) Uani 1 1 d . . .
H62 H 0.4526 0.1319 -0.1737 0.066 Uiso 1 1 calc R A .
C63 C 0.4267(4) 0.0429(3) -0.1633(2) 0.0658(15) Uani 1 1 d . A .
H63 H 0.4285 0.0328 -0.2038 0.079 Uiso 1 1 calc R . .
C64 C 0.4100(4) -0.0013(3) -0.1232(2) 0.0617(13) Uani 1 1 d . . .
H64 H 0.4023 -0.0418 -0.1358 0.074 Uiso 1 1 calc R A .
C65 C 0.4044(3) 0.0133(2) -0.0641(2) 0.0555(12) Uani 1 1 d . A .
H65 H 0.3916 -0.0171 -0.0363 0.067 Uiso 1 1 calc R . .
C66 C 0.4176(3) 0.0729(2) -0.04590(18) 0.0441(9) Uani 1 1 d . . .
H66 H 0.4124 0.0832 -0.0057 0.053 Uiso 1 1 calc R A .
C71 C 0.3652(3) 0.34545(19) -0.18378(16) 0.0383(9) Uani 1 1 d . A .
C72 C 0.3785(5) 0.4051(2) -0.1999(2) 0.0681(16) Uani 1 1 d . . .
H72 H 0.4189 0.4314 -0.1734 0.082 Uiso 1 1 calc R A .
C73 C 0.3334(5) 0.4263(3) -0.2540(2) 0.0738(17) Uani 1 1 d . A .
H73 H 0.3419 0.4673 -0.2641 0.089 Uiso 1 1 calc R . .
C74 C 0.2764(3) 0.3884(2) -0.29328(18) 0.0532(12) Uani 1 1 d . . .
H74 H 0.2477 0.4026 -0.3311 0.064 Uiso 1 1 calc R A .
C75 C 0.2618(4) 0.3313(3) -0.2775(2) 0.0669(15) Uani 1 1 d . A .
H75 H 0.2203 0.3053 -0.3040 0.080 Uiso 1 1 calc R . .
C76 C 0.3065(4) 0.3092(3) -0.2230(2) 0.0617(14) Uani 1 1 d . . .
H76 H 0.2958 0.2684 -0.2132 0.074 Uiso 1 1 calc R A .
C81 C 0.5648(3) 0.35225(19) -0.12090(15) 0.0369(8) Uani 1 1 d . A .
C82 C 0.6058(3) 0.4001(2) -0.08737(17) 0.0425(9) Uani 1 1 d . . .
H82 H 0.5667 0.4158 -0.0572 0.051 Uiso 1 1 calc R A .
C83 C 0.7038(3) 0.4256(2) -0.0971(2) 0.0496(10) Uani 1 1 d . A .
H83 H 0.7303 0.4590 -0.0741 0.060 Uiso 1 1 calc R . .
C84 C 0.7621(3) 0.4026(2) -0.1400(2) 0.0537(11) Uani 1 1 d . . .
H84 H 0.8302 0.4190 -0.1458 0.064 Uiso 1 1 calc R A .
C85 C 0.7213(3) 0.3557(2) -0.1745(2) 0.0534(12) Uani 1 1 d . A .
H85 H 0.7610 0.3402 -0.2046 0.064 Uiso 1 1 calc R . .
C86 C 0.6229(3) 0.3307(2) -0.16607(18) 0.0456(10) Uani 1 1 d . . .
H86 H 0.5948 0.2989 -0.1909 0.055 Uiso 1 1 calc R A .
C91 C 0.3561(3) 0.3429(2) 0.14434(16) 0.0460(11) Uani 1 1 d . A .
C92 C 0.3563(4) 0.3054(3) 0.19379(18) 0.0601(14) Uani 1 1 d . . .
H92 H 0.3343 0.2647 0.1894 0.072 Uiso 1 1 calc R A .
C93 C 0.3889(5) 0.3286(3) 0.24895(19) 0.0773(19) Uani 1 1 d . A .
C94 C 0.4209(4) 0.3868(4) 0.2589(2) 0.081(2) Uani 1 1 d . . .
H94 H 0.4434 0.4013 0.2975 0.097 Uiso 1 1 calc R A .
C95 C 0.4184(4) 0.4229(3) 0.2096(2) 0.0697(17) Uani 1 1 d . A .
C96 C 0.3866(3) 0.4026(3) 0.15236(19) 0.0543(12) Uani 1 1 d . . .
H96 H 0.3859 0.4289 0.1195 0.065 Uiso 1 1 calc R A .
C101 C 0.5896(3) 0.33896(19) 0.09596(16) 0.0380(9) Uani 1 1 d . A .
C102 C 0.6028(3) 0.3089(2) 0.15054(17) 0.0456(10) Uani 1 1 d . . .
H10A H 0.5763 0.2693 0.1540 0.055 Uiso 1 1 calc R A .
C103 C 0.6548(4) 0.3374(2) 0.19906(19) 0.0556(13) Uani 1 1 d . A .
C104 C 0.6959(4) 0.3945(3) 0.1970(2) 0.0600(14) Uani 1 1 d . . .
H10B H 0.7310 0.4136 0.2310 0.072 Uiso 1 1 calc R A .
C105 C 0.6831(4) 0.4220(2) 0.1429(2) 0.0517(11) Uani 1 1 d . A .
C106 C 0.6309(3) 0.3968(2) 0.09287(18) 0.0441(10) Uani 1 1 d . . .
H10C H 0.6230 0.4185 0.0566 0.053 Uiso 1 1 calc R A .
Cl1S Cl 0.12930(14) 0.31289(10) 0.25708(8) 0.0578(5) Uani 0.60 1 d PD B 1
Cl2S Cl -0.06372(16) 0.35203(14) 0.18938(9) 0.0746(7) Uani 0.60 1 d PD B 1
Cl3S Cl 0.1852(2) 0.48289(15) 0.27633(14) 0.0926(8) Uani 0.60 1 d PD C 1
Cl4S Cl 0.3482(3) 0.48128(15) 0.37734(15) 0.1168(12) Uani 0.60 1 d PD C 1
C1SA C 0.0773(3) 0.3434(5) 0.1870(2) 0.057(3) Uani 0.60 1 d PD B 1
H1SA H 0.1109 0.3827 0.1804 0.068 Uiso 0.60 1 calc PR B 1
H1SB H 0.0919 0.3160 0.1545 0.068 Uiso 0.60 1 calc PR B 1
C2SA C 0.2143(6) 0.4578(7) 0.3517(3) 0.175(10) Uani 0.60 1 d PD C 1
H2SA H 0.1625 0.4754 0.3769 0.210 Uiso 0.60 1 calc PR C 1
H2SB H 0.2087 0.4135 0.3536 0.210 Uiso 0.60 1 calc PR C 1
Cl1B Cl 0.1060(5) 0.4077(3) 0.2121(3) 0.1248(18) Uiso 0.40 1 d PD D 2
Cl2B Cl -0.0432(6) 0.3133(3) 0.2146(4) 0.152(2) Uiso 0.40 1 d PD D 2
Cl3B Cl 0.2098(6) 0.5214(4) 0.2877(3) 0.1429(17) Uiso 0.40 1 d PD E 2
Cl4B Cl 0.2132(6) 0.4923(3) 0.4069(3) 0.1429(17) Uiso 0.40 1 d PD E 2
C1SB C 0.0687(16) 0.3374(7) 0.1772(9) 0.117(12) Uiso 0.40 1 d PD D 2
H1SC H 0.0477 0.3427 0.1343 0.140 Uiso 0.40 1 calc PR D 2
H1SD H 0.1282 0.3081 0.1827 0.140 Uiso 0.40 1 calc PR D 2
C2SB C 0.218(3) 0.4570(3) 0.3360(4) 0.1429(17) Uiso 0.40 1 d PD E 2
H2SC H 0.1570 0.4294 0.3266 0.171 Uiso 0.40 1 calc PR E 2
H2SD H 0.2861 0.4349 0.3340 0.171 Uiso 0.40 1 calc PR E 2

loop_
_atom_site_aniso_label
_atom_site_aniso_U_11
_atom_site_aniso_U_22
_atom_site_aniso_U_33
_atom_site_aniso_U_23
_atom_site_aniso_U_13
_atom_site_aniso_U_12
IrA 0.02189(9) 0.05816(13) 0.01597(9) 0.00221(7) 0.00059(6) 0.00045(7)
RhA 0.02014(9) 0.05759(13) 0.01607(9) -0.00071(7) 0.00082(6) 0.00131(7)
IrB 0.02014(9) 0.05759(13) 0.01607(9) -0.00071(7) 0.00082(6) 0.00131(7)
RhB 0.02189(9) 0.05816(13) 0.01597(9) 0.00221(7) 0.00059(6) 0.00045(7)
P1 0.0238(4) 0.0640(7) 0.0198(4) 0.0030(4) 0.0017(3) -0.0025(4)
P2 0.0206(4) 0.0580(6) 0.0198(4) -0.0019(4) 0.0001(3) 0.0029(4)
P3 0.0235(4) 0.0581(6) 0.0190(4) -0.0012(4) 0.0012(3) -0.0013(4)
P4 0.0224(4) 0.0631(6) 0.0167(4) 0.0002(4) 0.0019(3) 0.0029(4)
Si1 0.0245(5) 0.0682(7) 0.0171(4) 0.0013(4) 0.0025(3) 0.0061(4)
Si2 0.0210(4) 0.0578(7) 0.0200(4) -0.0026(4) -0.0005(3) 0.0012(4)
F1 0.146(4) 0.169(4) 0.0214(14) 0.0112(18) 0.0066(17) 0.077(3)
F2 0.083(2) 0.129(3) 0.069(2) -0.051(2) 0.0000(18) -0.010(2)
F3 0.089(2) 0.101(2) 0.0309(13) -0.0056(14) -0.0207(13) 0.0368(18)
F4 0.087(2) 0.072(2) 0.069(2) -0.0343(16) -0.0012(17) -0.0079(17)
O1 0.067(2) 0.086(3) 0.0336(16) 0.0166(16) -0.0064(15) 0.0123(18)
O2 0.057(2) 0.065(2) 0.060(2) -0.0106(17) 0.0120(16) -0.0089(16)
C1 0.037(2) 0.069(3) 0.0215(17) 0.0022(17) -0.0001(14) 0.0042(18)
C2 0.0264(18) 0.081(3) 0.0264(18) 0.0001(19) 0.0042(14) 0.0008(19)
C3 0.0261(17) 0.060(2) 0.0260(17) -0.0054(16) -0.0029(13) 0.0053(16)
C4 0.0263(17) 0.066(3) 0.0175(15) 0.0000(15) 0.0009(13) 0.0002(16)
C11 0.034(2) 0.092(4) 0.0239(18) -0.0063(19) 0.0082(15) -0.022(2)
C12 0.037(2) 0.079(3) 0.049(3) -0.016(2) 0.0178(19) -0.019(2)
C13 0.050(3) 0.113(5) 0.068(4) -0.033(3) 0.035(3) -0.032(3)
C14 0.068(4) 0.173(7) 0.037(3) -0.027(3) 0.025(3) -0.064(4)
C15 0.067(4) 0.214(9) 0.029(2) 0.018(4) 0.004(2) -0.053(5)
C16 0.043(3) 0.189(7) 0.031(2) 0.024(3) 0.004(2) -0.027(3)
C21 0.0218(16) 0.057(2) 0.0294(18) 0.0083(16) 0.0011(13) -0.0001(15)
C22 0.056(3) 0.064(3) 0.046(2) 0.021(2) 0.020(2) 0.013(2)
C23 0.068(3) 0.050(3) 0.086(4) 0.021(3) 0.038(3) 0.003(2)
C24 0.042(2) 0.056(3) 0.078(4) 0.002(2) 0.010(2) -0.007(2)
C25 0.041(2) 0.057(3) 0.043(2) 0.0011(19) -0.0074(18) -0.0032(19)
C26 0.039(2) 0.053(2) 0.0313(19) 0.0067(17) -0.0027(15) -0.0076(17)
C31 0.0194(15) 0.062(3) 0.0221(16) -0.0011(15) 0.0005(12) 0.0062(15)
C32 0.054(3) 0.072(3) 0.035(2) 0.003(2) -0.0129(19) -0.012(2)
C33 0.052(3) 0.090(4) 0.031(2) -0.001(2) -0.0128(19) -0.012(2)
C34 0.038(2) 0.081(3) 0.0258(19) 0.0053(19) -0.0026(16) 0.011(2)
C35 0.083(4) 0.065(3) 0.040(2) 0.002(2) -0.016(2) 0.016(3)
C36 0.074(3) 0.061(3) 0.035(2) -0.005(2) -0.020(2) 0.008(2)
C41 0.0276(17) 0.052(2) 0.0262(17) 0.0033(15) 0.0053(13) 0.0057(16)
C42 0.0298(19) 0.064(3) 0.038(2) -0.0010(18) 0.0046(16) 0.0021(17)
C43 0.030(2) 0.068(3) 0.059(3) 0.011(2) 0.0152(19) 0.0114(19)
C44 0.044(2) 0.056(3) 0.056(3) 0.010(2) 0.021(2) 0.018(2)
C45 0.049(2) 0.047(2) 0.050(2) -0.0010(19) 0.0138(19) 0.0099(19)
C46 0.0345(19) 0.051(2) 0.037(2) 0.0039(17) 0.0078(16) 0.0026(17)
C51 0.0270(17) 0.050(2) 0.0259(17) -0.0049(15) 0.0011(13) -0.0022(15)
C52 0.033(2) 0.070(3) 0.036(2) 0.0078(19) 0.0030(16) 0.0023(19)
C53 0.035(2) 0.082(3) 0.050(3) 0.010(2) -0.0026(19) 0.009(2)
C54 0.0280(19) 0.078(3) 0.052(3) -0.009(2) -0.0012(18) 0.0041(19)
C55 0.032(2) 0.116(4) 0.042(2) 0.002(3) 0.0101(18) -0.003(2)
C56 0.033(2) 0.104(4) 0.033(2) 0.010(2) 0.0051(16) 0.002(2)
C61 0.0251(17) 0.063(3) 0.0339(19) -0.0067(18) 0.0030(14) -0.0031(16)
C62 0.048(2) 0.083(3) 0.036(2) -0.015(2) 0.0095(18) -0.023(2)
C63 0.053(3) 0.094(4) 0.051(3) -0.031(3) 0.009(2) -0.025(3)
C64 0.039(2) 0.069(3) 0.076(4) -0.025(3) -0.001(2) -0.009(2)
C65 0.038(2) 0.060(3) 0.065(3) -0.001(2) -0.009(2) 0.001(2)
C66 0.036(2) 0.057(3) 0.037(2) -0.0021(18) -0.0046(16) 0.0052(18)
C71 0.0264(17) 0.068(3) 0.0214(16) 0.0005(16) 0.0054(13) 0.0119(17)
C72 0.102(4) 0.060(3) 0.037(2) -0.010(2) -0.021(3) 0.036(3)
C73 0.106(5) 0.062(3) 0.049(3) 0.000(2) -0.016(3) 0.039(3)
C74 0.038(2) 0.093(4) 0.0281(19) 0.008(2) -0.0003(16) 0.024(2)
C75 0.051(3) 0.108(4) 0.038(2) 0.017(3) -0.019(2) -0.028(3)
C76 0.050(3) 0.091(4) 0.039(2) 0.023(2) -0.015(2) -0.030(3)
C81 0.0243(17) 0.063(3) 0.0235(16) 0.0066(16) 0.0034(13) 0.0028(16)
C82 0.0322(19) 0.066(3) 0.0299(19) 0.0036(18) 0.0063(15) 0.0041(18)
C83 0.036(2) 0.068(3) 0.045(2) 0.005(2) 0.0076(18) -0.0058(19)
C84 0.031(2) 0.078(3) 0.055(3) 0.012(2) 0.0151(19) -0.002(2)
C85 0.038(2) 0.083(3) 0.043(2) 0.010(2) 0.0185(18) 0.009(2)
C86 0.037(2) 0.070(3) 0.031(2) 0.0002(18) 0.0115(16) 0.0019(19)
C91 0.0314(19) 0.085(3) 0.0210(17) -0.0086(18) 0.0003(14) 0.018(2)
C92 0.057(3) 0.101(4) 0.0223(19) -0.002(2) 0.0035(18) 0.033(3)
C93 0.075(4) 0.136(5) 0.021(2) -0.003(3) 0.001(2) 0.055(4)
C94 0.061(3) 0.152(6) 0.027(2) -0.030(3) -0.008(2) 0.044(4)
C95 0.041(2) 0.123(5) 0.043(3) -0.037(3) -0.002(2) 0.015(3)
C96 0.034(2) 0.097(4) 0.031(2) -0.015(2) 0.0020(16) 0.013(2)
C101 0.0235(16) 0.062(3) 0.0279(18) -0.0083(16) -0.0021(14) 0.0092(16)
C102 0.035(2) 0.070(3) 0.0295(19) -0.0052(18) -0.0050(15) 0.0150(19)
C103 0.048(2) 0.087(4) 0.029(2) -0.013(2) -0.0110(18) 0.031(2)
C104 0.049(3) 0.084(4) 0.043(2) -0.032(2) -0.015(2) 0.024(2)
C105 0.043(2) 0.063(3) 0.048(3) -0.025(2) -0.0009(19) 0.009(2)
C106 0.0341(19) 0.066(3) 0.0320(19) -0.0132(18) 0.0011(15) 0.0058(18)
Cl1S 0.0443(10) 0.0807(14) 0.0499(10) 0.0149(9) 0.0122(8) 0.0023(9)
Cl2S 0.0523(11) 0.128(2) 0.0440(11) 0.0105(12) 0.0068(9) 0.0333(12)
Cl3S 0.0806(18) 0.0846(19) 0.112(2) 0.0107(17) 0.0059(16) 0.0244(15)
Cl4S 0.156(3) 0.092(2) 0.097(2) -0.0399(18) -0.013(2) 0.021(2)
C1SA 0.059(6) 0.079(7) 0.036(4) 0.004(4) 0.028(4) 0.011(4)
C2SA 0.081(9) 0.33(3) 0.120(12) 0.123(15) 0.026(9) 0.093(13)

loop_
_atom_type_symbol
_atom_type_description
_atom_type_scat_dispersion_real
_atom_type_scat_dispersion_imag
_atom_type_scat_source
C C 0.0033 0.0016 'International Tables Vol C Tables 4.2.6.8 and 6.1.1.4'
H H 0.0000 0.0000 'International Tables Vol C Tables 4.2.6.8 and 6.1.1.4'
O O 0.0106 0.0060 'International Tables Vol C Tables 4.2.6.8 and 6.1.1.4'
F F 0.0171 0.0103 'International Tables Vol C Tables 4.2.6.8 and 6.1.1.4'
Si Si 0.0817 0.0704 'International Tables Vol C Tables 4.2.6.8 and 6.1.1.4'
P P 0.1023 0.0942 'International Tables Vol C Tables 4.2.6.8 and 6.1.1.4'
Cl Cl 0.1484 0.1585 'International Tables Vol C Tables 4.2.6.8 and 6.1.1.4'
Rh Rh -1.1178 0.9187 'International Tables Vol C Tables 4.2.6.8 and 6.1.1.4'
Ir Ir -1.4442 7.9887 'International Tables Vol C Tables 4.2.6.8 and 6.1.1.4'

loop_
_geom_angle_atom_site_label_1
_geom_angle_atom_site_label_2
_geom_angle_atom_site_label_3
_geom_angle
_geom_angle_site_symmetry_1
_geom_angle_site_symmetry_3
_geom_angle_publ_flag
C1 IrA P3 105.93(13) . . ?
C1 IrA Si2 102.04(14) . . ?
P3 IrA Si2 84.43(3) . . ?
C1 IrA Si1 103.68(13) . . ?
P3 IrA Si1 146.85(4) . . ?
Si2 IrA Si1 75.09(4) . . ?
C1 IrA P1 106.59(13) . . ?
P3 IrA P1 101.84(3) . . ?
Si2 IrA P1 147.54(4) . . ?
Si1 IrA P1 83.47(4) . . ?
C1 IrA RhA 147.31(14) . . ?
P3 IrA RhA 93.92(3) . . ?
Si2 IrA RhA 53.57(3) . . ?
Si1 IrA RhA 52.94(3) . . ?
P1 IrA RhA 94.04(3) . . ?
C2 RhA Si1 104.22(12) . . ?
C2 RhA P2 104.71(12) . . ?
Si1 RhA P2 82.71(3) . . ?
C2 RhA P4 105.53(12) . . ?
Si1 RhA P4 147.50(4) . . ?
P2 RhA P4 101.99(3) . . ?
C2 RhA Si2 103.48(12) . . ?
Si1 RhA Si2 74.99(3) . . ?
P2 RhA Si2 147.52(4) . . ?
P4 RhA Si2 85.58(3) . . ?
C2 RhA IrA 148.47(12) . . ?
Si1 RhA IrA 53.35(3) . . ?
P2 RhA IrA 94.73(3) . . ?
P4 RhA IrA 94.14(3) . . ?
Si2 RhA IrA 52.97(3) . . ?
C11 P1 C3 106.8(2) . . ?
C11 P1 C21 99.97(19) . . ?
C3 P1 C21 98.15(17) . . ?
C11 P1 IrA 113.72(13) . . ?
C3 P1 IrA 112.71(13) . . ?
C21 P1 IrA 123.30(12) . . ?
C3 P2 C31 101.54(17) . . ?
C3 P2 C41 105.10(18) . . ?
C31 P2 C41 96.94(16) . . ?
C3 P2 RhA 112.42(12) . . ?
C31 P2 RhA 120.23(12) . . ?
C41 P2 RhA 118.06(13) . . ?
C61 P3 C51 96.19(17) . . ?
C61 P3 C4 102.72(18) . . ?
C51 P3 C4 106.74(17) . . ?
C61 P3 IrA 119.30(13) . . ?
C51 P3 IrA 116.80(12) . . ?
C4 P3 IrA 112.89(13) . . ?
C4 P4 C71 101.46(17) . . ?
C4 P4 C81 104.46(18) . . ?
C71 P4 C81 96.81(17) . . ?
C4 P4 RhA 112.10(12) . . ?
C71 P4 RhA 121.23(12) . . ?
C81 P4 RhA 118.08(13) . . ?
C91 Si1 RhA 126.22(16) . . ?
C91 Si1 IrA 125.79(13) . . ?
RhA Si1 IrA 73.71(3) . . ?
C101 Si2 IrA 124.77(14) . . ?
C101 Si2 RhA 123.73(12) . . ?
IrA Si2 RhA 73.46(3) . . ?
O1 C1 IrA 177.1(4) . . ?
O2 C2 RhA 177.3(4) . . ?
P2 C3 P1 119.8(2) . . ?
P3 C4 P4 118.08(19) . . ?
C12 C11 C16 118.4(4) . . ?
C12 C11 P1 124.3(4) . . ?
C16 C11 P1 117.3(4) . . ?
C11 C12 C13 120.3(5) . . ?
C14 C13 C12 121.1(5) . . ?
C13 C14 C15 119.6(5) . . ?
C14 C15 C16 119.6(6) . . ?
C11 C16 C15 121.0(6) . . ?
C22 C21 C26 117.2(4) . . ?
C22 C21 P1 122.2(3) . . ?
C26 C21 P1 120.6(3) . . ?
C21 C22 C23 121.2(4) . . ?
C24 C23 C22 121.3(4) . . ?
C23 C24 C25 119.0(5) . . ?
C26 C25 C24 120.3(4) . . ?
C25 C26 C21 121.1(4) . . ?
C36 C31 C32 117.7(4) . . ?
C36 C31 P2 116.5(3) . . ?
C32 C31 P2 125.8(3) . . ?
C31 C32 C33 120.3(5) . . ?
C34 C33 C32 121.2(4) . . ?
C33 C34 C35 119.1(4) . . ?
C34 C35 C36 120.2(5) . . ?
C31 C36 C35 121.5(4) . . ?
C46 C41 C42 118.7(4) . . ?
C46 C41 P2 120.5(3) . . ?
C42 C41 P2 120.6(3) . . ?
C43 C42 C41 120.4(4) . . ?
C44 C43 C42 120.4(4) . . ?
C43 C44 C45 120.2(4) . . ?
C44 C45 C46 119.5(4) . . ?
C41 C46 C45 120.8(4) . . ?
C52 C51 C56 117.7(4) . . ?
C52 C51 P3 117.7(3) . . ?
C56 C51 P3 124.4(3) . . ?
C53 C52 C51 121.4(4) . . ?
C54 C53 C52 120.3(4) . . ?
C55 C54 C53 119.1(4) . . ?
C54 C55 C56 121.3(4) . . ?
C51 C56 C55 120.1(4) . . ?
C66 C61 C62 118.8(4) . . ?
C66 C61 P3 117.8(3) . . ?
C62 C61 P3 123.2(4) . . ?
C63 C62 C61 120.2(5) . . ?
C64 C63 C62 120.8(5) . . ?
C63 C64 C65 120.0(5) . . ?
C64 C65 C66 119.4(5) . . ?
C61 C66 C65 120.7(4) . . ?
C76 C71 C72 117.7(4) . . ?
C76 C71 P4 125.3(3) . . ?
C72 C71 P4 117.0(3) . . ?
C73 C72 C71 120.8(5) . . ?
C74 C73 C72 120.2(5) . . ?
C75 C74 C73 119.2(4) . . ?
C74 C75 C76 121.2(5) . . ?
C71 C76 C75 120.9(5) . . ?
C82 C81 C86 118.4(4) . . ?
C82 C81 P4 120.9(3) . . ?
C86 C81 P4 120.5(3) . . ?
C81 C82 C83 121.0(4) . . ?
C84 C83 C82 120.0(4) . . ?
C85 C84 C83 119.5(4) . . ?
C84 C85 C86 120.9(4) . . ?
C85 C86 C81 120.0(4) . . ?
C96 C91 C92 119.2(4) . . ?
C96 C91 Si1 123.2(3) . . ?
C92 C91 Si1 117.6(4) . . ?
C93 C92 C91 118.7(6) . . ?
F1 C93 C94 117.6(5) . . ?
F1 C93 C92 118.3(7) . . ?
C94 C93 C92 124.1(6) . . ?
C93 C94 C95 116.0(5) . . ?
F2 C95 C94 117.9(5) . . ?
F2 C95 C96 118.9(6) . . ?
C94 C95 C96 123.1(6) . . ?
C91 C96 C95 118.8(5) . . ?
C106 C101 C102 118.4(4) . . ?
C106 C101 Si2 118.4(3) . . ?
C102 C101 Si2 123.3(3) . . ?
C103 C102 C101 119.2(5) . . ?
F3 C103 C104 118.0(4) . . ?
F3 C103 C102 118.7(5) . . ?
C104 C103 C102 123.3(5) . . ?
C105 C104 C103 115.9(4) . . ?
C104 C105 F4 117.3(4) . . ?
C104 C105 C106 124.2(5) . . ?
F4 C105 C106 118.6(5) . . ?
C105 C106 C101 119.0(4) . . ?
Cl2S C1SA Cl1S 106.7(2) . . ?
Cl4S C2SA Cl3S 108.0(3) . . ?
Cl2B C1SB Cl1B 103.5(3) . . ?
Cl4B C2SB Cl3B 101.0(3) . . ?

loop_
_geom_bond_atom_site_label_1
_geom_bond_atom_site_label_2
_geom_bond_distance
_geom_bond_site_symmetry_2
_geom_bond_publ_flag
IrA C1 1.859(4) . ?
IrA P3 2.3427(9) . ?
IrA Si2 2.3529(11) . ?
IrA Si1 2.3616(11) . ?
IrA P1 2.3726(9) . ?
IrA RhA 2.8253(4) . ?
RhA C2 1.854(5) . ?
RhA Si1 2.3488(10) . ?
RhA P2 2.3610(9) . ?
RhA P4 2.3666(9) . ?
RhA Si2 2.3713(10) . ?
P1 C11 1.834(4) . ?
P1 C3 1.848(4) . ?
P1 C21 1.853(4) . ?
P2 C3 1.836(4) . ?
P2 C31 1.837(4) . ?
P2 C41 1.845(4) . ?
P3 C61 1.836(4) . ?
P3 C51 1.836(4) . ?
P3 C4 1.839(4) . ?
P4 C4 1.843(4) . ?
P4 C71 1.843(4) . ?
P4 C81 1.844(4) . ?
Si1 C91 1.888(4) . ?
Si2 C101 1.899(4) . ?
F1 C93 1.362(7) . ?
F2 C95 1.327(7) . ?
F3 C103 1.360(5) . ?
F4 C105 1.368(6) . ?
O1 C1 1.151(5) . ?
O2 C2 1.175(6) . ?
C11 C12 1.381(6) . ?
C11 C16 1.386(7) . ?
C12 C13 1.391(6) . ?
C13 C14 1.368(9) . ?
C14 C15 1.373(10) . ?
C15 C16 1.404(7) . ?
C21 C22 1.385(6) . ?
C21 C26 1.397(5) . ?
C22 C23 1.385(8) . ?
C23 C24 1.351(8) . ?
C24 C25 1.389(7) . ?
C25 C26 1.383(6) . ?
C31 C36 1.371(6) . ?
C31 C32 1.374(6) . ?
C32 C33 1.401(6) . ?
C33 C34 1.346(7) . ?
C34 C35 1.365(7) . ?
C35 C36 1.388(6) . ?
C41 C46 1.380(6) . ?
C41 C42 1.394(5) . ?
C42 C43 1.388(6) . ?
C43 C44 1.371(7) . ?
C44 C45 1.378(6) . ?
C45 C46 1.402(6) . ?
C51 C52 1.384(5) . ?
C51 C56 1.390(5) . ?
C52 C53 1.384(6) . ?
C53 C54 1.369(7) . ?
C54 C55 1.363(7) . ?
C55 C56 1.390(6) . ?
C61 C66 1.383(6) . ?
C61 C62 1.400(6) . ?
C62 C63 1.380(7) . ?
C63 C64 1.372(8) . ?
C64 C65 1.388(7) . ?
C65 C66 1.398(6) . ?
C71 C76 1.362(6) . ?
C71 C72 1.393(7) . ?
C72 C73 1.382(6) . ?
C73 C74 1.375(7) . ?
C74 C75 1.341(7) . ?
C75 C76 1.395(6) . ?
C81 C82 1.378(6) . ?
C81 C86 1.402(5) . ?
C82 C83 1.392(6) . ?
C83 C84 1.377(6) . ?
C84 C85 1.373(7) . ?
C85 C86 1.385(6) . ?
C91 C96 1.391(7) . ?
C91 C92 1.399(6) . ?
C92 C93 1.378(7) . ?
C93 C94 1.369(10) . ?
C94 C95 1.378(9) . ?
C95 C96 1.395(6) . ?
C101 C106 1.395(6) . ?
C101 C102 1.404(6) . ?
C102 C103 1.378(6) . ?
C103 C104 1.375(8) . ?
C104 C105 1.367(7) . ?
C105 C106 1.372(6) . ?
Cl1S C1SA 1.791(3) . ?
Cl2S C1SA 1.786(3) . ?
Cl3S C2SA 1.802(3) . ?
Cl4S C2SA 1.799(3) . ?
Cl1B C1SB 1.799(3) . ?
Cl2B C1SB 1.795(3) . ?
Cl3B C2SB 1.803(3) . ?
Cl4B C2SB 1.799(3) . ?

loop_
_geom_torsion_atom_site_label_1
_geom_torsion_atom_site_label_2
_geom_torsion_atom_site_label_3
_geom_torsion_atom_site_label_4
_geom_torsion
_geom_torsion_site_symmetry_1
_geom_torsion_site_symmetry_2
_geom_torsion_site_symmetry_3
_geom_torsion_site_symmetry_4
_geom_torsion_publ_flag
C1 IrA RhA C2 0.1(3) . . . . ?
P3 IrA RhA C2 -128.0(2) . . . . ?
Si2 IrA RhA C2 -47.9(2) . . . . ?
Si1 IrA RhA C2 51.2(2) . . . . ?
P1 IrA RhA C2 129.9(2) . . . . ?
C1 IrA RhA Si1 -51.1(2) . . . . ?
P3 IrA RhA Si1 -179.13(4) . . . . ?
Si2 IrA RhA Si1 -99.02(4) . . . . ?
P1 IrA RhA Si1 78.69(4) . . . . ?
C1 IrA RhA P2 -128.4(2) . . . . ?
P3 IrA RhA P2 103.58(3) . . . . ?
Si2 IrA RhA P2 -176.30(4) . . . . ?
Si1 IrA RhA P2 -77.28(4) . . . . ?
P1 IrA RhA P2 1.40(3) . . . . ?
C1 IrA RhA P4 129.2(2) . . . . ?
P3 IrA RhA P4 1.17(3) . . . . ?
Si2 IrA RhA P4 81.29(4) . . . . ?
Si1 IrA RhA P4 -179.70(4) . . . . ?
P1 IrA RhA P4 -101.01(3) . . . . ?
C1 IrA RhA Si2 47.9(2) . . . . ?
P3 IrA RhA Si2 -80.12(4) . . . . ?
Si1 IrA RhA Si2 99.02(4) . . . . ?
P1 IrA RhA Si2 177.70(4) . . . . ?
C1 IrA P1 C11 44.9(2) . . . . ?
P3 IrA P1 C11 155.71(19) . . . . ?
Si2 IrA P1 C11 -106.0(2) . . . . ?
Si1 IrA P1 C11 -57.47(19) . . . . ?
RhA IrA P1 C11 -109.43(19) . . . . ?
C1 IrA P1 C3 166.61(19) . . . . ?
P3 IrA P1 C3 -82.59(14) . . . . ?
Si2 IrA P1 C3 15.72(15) . . . . ?
Si1 IrA P1 C3 64.24(14) . . . . ?
RhA IrA P1 C3 12.28(13) . . . . ?
C1 IrA P1 C21 -76.1(2) . . . . ?
P3 IrA P1 C21 34.72(15) . . . . ?
Si2 IrA P1 C21 133.03(15) . . . . ?
Si1 IrA P1 C21 -178.45(14) . . . . ?
RhA IrA P1 C21 129.59(14) . . . . ?
C2 RhA P2 C3 -170.00(17) . . . . ?
Si1 RhA P2 C3 -67.15(13) . . . . ?
P4 RhA P2 C3 80.21(13) . . . . ?
Si2 RhA P2 C3 -20.56(15) . . . . ?
IrA RhA P2 C3 -15.05(13) . . . . ?
C2 RhA P2 C31 70.61(19) . . . . ?
Si1 RhA P2 C31 173.46(16) . . . . ?
P4 RhA P2 C31 -39.19(16) . . . . ?
Si2 RhA P2 C31 -139.95(15) . . . . ?
IrA RhA P2 C31 -134.45(15) . . . . ?
C2 RhA P2 C41 -47.37(19) . . . . ?
Si1 RhA P2 C41 55.48(15) . . . . ?
P4 RhA P2 C41 -157.16(14) . . . . ?
Si2 RhA P2 C41 102.07(15) . . . . ?
IrA RhA P2 C41 107.58(14) . . . . ?
C1 IrA P3 C61 68.0(2) . . . . ?
Si2 IrA P3 C61 168.96(15) . . . . ?
Si1 IrA P3 C61 -139.52(15) . . . . ?
P1 IrA P3 C61 -43.29(15) . . . . ?
RhA IrA P3 C61 -138.25(15) . . . . ?
C1 IrA P3 C51 -47.0(2) . . . . ?
Si2 IrA P3 C51 54.00(15) . . . . ?
Si1 IrA P3 C51 105.53(16) . . . . ?
P1 IrA P3 C51 -158.25(15) . . . . ?
RhA IrA P3 C51 106.79(15) . . . . ?
C1 IrA P3 C4 -171.26(19) . . . . ?
Si2 IrA P3 C4 -70.31(14) . . . . ?
Si1 IrA P3 C4 -18.78(15) . . . . ?
P1 IrA P3 C4 77.44(14) . . . . ?
RhA IrA P3 C4 -17.52(13) . . . . ?
C2 RhA P4 C4 170.22(17) . . . . ?
Si1 RhA P4 C4 14.66(14) . . . . ?
P2 RhA P4 C4 -80.61(13) . . . . ?
Si2 RhA P4 C4 67.44(13) . . . . ?
IrA RhA P4 C4 15.12(12) . . . . ?
C2 RhA P4 C71 -70.0(2) . . . . ?
Si1 RhA P4 C71 134.46(17) . . . . ?
P2 RhA P4 C71 39.19(17) . . . . ?
Si2 RhA P4 C71 -172.76(17) . . . . ?
IrA RhA P4 C71 134.92(17) . . . . ?
C2 RhA P4 C81 48.74(19) . . . . ?
Si1 RhA P4 C81 -106.82(16) . . . . ?
P2 RhA P4 C81 157.91(15) . . . . ?
Si2 RhA P4 C81 -54.04(15) . . . . ?
IrA RhA P4 C81 -106.36(15) . . . . ?
C2 RhA Si1 C91 -32.4(2) . . . . ?
P2 RhA Si1 C91 -135.78(16) . . . . ?
P4 RhA Si1 C91 123.33(16) . . . . ?
Si2 RhA Si1 C91 68.05(16) . . . . ?
IrA RhA Si1 C91 122.77(16) . . . . ?
C2 RhA Si1 IrA -155.15(12) . . . . ?
P2 RhA Si1 IrA 101.46(3) . . . . ?
P4 RhA Si1 IrA 0.57(7) . . . . ?
Si2 RhA Si1 IrA -54.72(3) . . . . ?
C1 IrA Si1 C91 31.1(2) . . . . ?
P3 IrA Si1 C91 -121.67(19) . . . . ?
Si2 IrA Si1 C91 -67.93(19) . . . . ?
P1 IrA Si1 C91 136.66(19) . . . . ?
RhA IrA Si1 C91 -123.25(19) . . . . ?
C1 IrA Si1 RhA 154.37(13) . . . . ?
P3 IrA Si1 RhA 1.58(7) . . . . ?
Si2 IrA Si1 RhA 55.32(3) . . . . ?
P1 IrA Si1 RhA -100.09(3) . . . . ?
C1 IrA Si2 C101 -35.87(19) . . . . ?
P3 IrA Si2 C101 -141.01(15) . . . . ?
Si1 IrA Si2 C101 65.29(15) . . . . ?
P1 IrA Si2 C101 115.66(15) . . . . ?
RhA IrA Si2 C101 119.93(15) . . . . ?
C1 IrA Si2 RhA -155.80(13) . . . . ?
P3 IrA Si2 RhA 99.06(3) . . . . ?
Si1 IrA Si2 RhA -54.64(3) . . . . ?
P1 IrA Si2 RhA -4.27(7) . . . . ?
C2 RhA Si2 C101 35.4(2) . . . . ?
Si1 RhA Si2 C101 -66.00(16) . . . . ?
P2 RhA Si2 C101 -114.25(17) . . . . ?
P4 RhA Si2 C101 140.29(16) . . . . ?
IrA RhA Si2 C101 -121.13(17) . . . . ?
C2 RhA Si2 IrA 156.50(12) . . . . ?
Si1 RhA Si2 IrA 55.13(3) . . . . ?
P2 RhA Si2 IrA 6.88(7) . . . . ?
P4 RhA Si2 IrA -98.58(3) . . . . ?
P3 IrA C1 O1 111(8) . . . . ?
Si2 IrA C1 O1 24(8) . . . . ?
Si1 IrA C1 O1 -53(8) . . . . ?
P1 IrA C1 O1 -141(8) . . . . ?
RhA IrA C1 O1 -14(8) . . . . ?
Si1 RhA C2 O2 14(7) . . . . ?
P2 RhA C2 O2 100(7) . . . . ?
P4 RhA C2 O2 -153(7) . . . . ?
Si2 RhA C2 O2 -64(7) . . . . ?
IrA RhA C2 O2 -26(8) . . . . ?
C31 P2 C3 P1 158.5(2) . . . . ?
C41 P2 C3 P1 -101.0(2) . . . . ?
RhA P2 C3 P1 28.7(2) . . . . ?
C11 P1 C3 P2 98.2(3) . . . . ?
C21 P1 C3 P2 -158.8(2) . . . . ?
IrA P1 C3 P2 -27.4(3) . . . . ?
C61 P3 C4 P4 163.5(2) . . . . ?
C51 P3 C4 P4 -95.9(2) . . . . ?
IrA P3 C4 P4 33.7(2) . . . . ?
C71 P4 C4 P3 -163.1(2) . . . . ?
C81 P4 C4 P3 96.7(2) . . . . ?
RhA P4 C4 P3 -32.3(2) . . . . ?
C3 P1 C11 C12 10.2(5) . . . . ?
C21 P1 C11 C12 -91.5(4) . . . . ?
IrA P1 C11 C12 135.2(4) . . . . ?
C3 P1 C11 C16 -172.1(4) . . . . ?
C21 P1 C11 C16 86.2(4) . . . . ?
IrA P1 C11 C16 -47.2(5) . . . . ?
C16 C11 C12 C13 0.2(8) . . . . ?
P1 C11 C12 C13 177.8(4) . . . . ?
C11 C12 C13 C14 -0.6(8) . . . . ?
C12 C13 C14 C15 0.0(9) . . . . ?
C13 C14 C15 C16 1.0(11) . . . . ?
C12 C11 C16 C15 0.8(9) . . . . ?
P1 C11 C16 C15 -176.9(6) . . . . ?
C14 C15 C16 C11 -1.5(11) . . . . ?
C11 P1 C21 C22 -24.2(4) . . . . ?
C3 P1 C21 C22 -133.0(3) . . . . ?
IrA P1 C21 C22 102.9(3) . . . . ?
C11 P1 C21 C26 156.9(3) . . . . ?
C3 P1 C21 C26 48.1(3) . . . . ?
IrA P1 C21 C26 -76.0(3) . . . . ?
C26 C21 C22 C23 0.9(6) . . . . ?
P1 C21 C22 C23 -178.1(4) . . . . ?
C21 C22 C23 C24 -1.3(8) . . . . ?
C22 C23 C24 C25 0.8(8) . . . . ?
C23 C24 C25 C26 0.0(7) . . . . ?
C24 C25 C26 C21 -0.4(6) . . . . ?
C22 C21 C26 C25 0.0(6) . . . . ?
P1 C21 C26 C25 178.9(3) . . . . ?
C3 P2 C31 C36 177.2(3) . . . . ?
C41 P2 C31 C36 70.2(4) . . . . ?
RhA P2 C31 C36 -58.1(4) . . . . ?
C3 P2 C31 C32 0.1(4) . . . . ?
C41 P2 C31 C32 -106.9(4) . . . . ?
RhA P2 C31 C32 124.8(4) . . . . ?
C36 C31 C32 C33 0.2(7) . . . . ?
P2 C31 C32 C33 177.3(4) . . . . ?
C31 C32 C33 C34 -1.0(8) . . . . ?
C32 C33 C34 C35 0.5(8) . . . . ?
C33 C34 C35 C36 0.7(8) . . . . ?
C32 C31 C36 C35 1.0(7) . . . . ?
P2 C31 C36 C35 -176.4(4) . . . . ?
C34 C35 C36 C31 -1.5(8) . . . . ?
C3 P2 C41 C46 143.9(3) . . . . ?
C31 P2 C41 C46 -112.1(3) . . . . ?
RhA P2 C41 C46 17.7(4) . . . . ?
C3 P2 C41 C42 -40.9(4) . . . . ?
C31 P2 C41 C42 63.1(4) . . . . ?
RhA P2 C41 C42 -167.1(3) . . . . ?
C46 C41 C42 C43 -2.1(6) . . . . ?
P2 C41 C42 C43 -177.4(3) . . . . ?
C41 C42 C43 C44 1.9(7) . . . . ?
C42 C43 C44 C45 0.0(7) . . . . ?
C43 C44 C45 C46 -1.7(7) . . . . ?
C42 C41 C46 C45 0.4(6) . . . . ?
P2 C41 C46 C45 175.7(3) . . . . ?
C44 C45 C46 C41 1.5(6) . . . . ?
C61 P3 C51 C52 -80.9(4) . . . . ?
C4 P3 C51 C52 173.7(3) . . . . ?
IrA P3 C51 C52 46.4(4) . . . . ?
C61 P3 C51 C56 94.6(4) . . . . ?
C4 P3 C51 C56 -10.7(4) . . . . ?
IrA P3 C51 C56 -138.1(4) . . . . ?
C56 C51 C52 C53 -2.2(7) . . . . ?
P3 C51 C52 C53 173.7(4) . . . . ?
C51 C52 C53 C54 0.6(8) . . . . ?
C52 C53 C54 C55 1.4(8) . . . . ?
C53 C54 C55 C56 -1.8(8) . . . . ?
C52 C51 C56 C55 1.8(7) . . . . ?
P3 C51 C56 C55 -173.8(4) . . . . ?
C54 C55 C56 C51 0.2(9) . . . . ?
C51 P3 C61 C66 90.8(3) . . . . ?
C4 P3 C61 C66 -160.5(3) . . . . ?
IrA P3 C61 C66 -34.7(3) . . . . ?
C51 P3 C61 C62 -84.2(4) . . . . ?
C4 P3 C61 C62 24.6(4) . . . . ?
IrA P3 C61 C62 150.3(3) . . . . ?
C66 C61 C62 C63 -2.1(6) . . . . ?
P3 C61 C62 C63 172.8(4) . . . . ?
C61 C62 C63 C64 -0.1(7) . . . . ?
C62 C63 C64 C65 1.8(8) . . . . ?
C63 C64 C65 C66 -1.1(7) . . . . ?
C62 C61 C66 C65 2.8(6) . . . . ?
P3 C61 C66 C65 -172.4(3) . . . . ?
C64 C65 C66 C61 -1.2(6) . . . . ?
C4 P4 C71 C76 22.8(4) . . . . ?
C81 P4 C71 C76 129.1(4) . . . . ?
RhA P4 C71 C76 -102.1(4) . . . . ?
C4 P4 C71 C72 -156.0(4) . . . . ?
C81 P4 C71 C72 -49.7(4) . . . . ?
RhA P4 C71 C72 79.1(4) . . . . ?
C76 C71 C72 C73 -0.1(8) . . . . ?
P4 C71 C72 C73 178.8(5) . . . . ?
C71 C72 C73 C74 -1.3(9) . . . . ?
C72 C73 C74 C75 2.4(8) . . . . ?
C73 C74 C75 C76 -2.2(8) . . . . ?
C72 C71 C76 C75 0.3(7) . . . . ?
P4 C71 C76 C75 -178.5(4) . . . . ?
C74 C75 C76 C71 0.9(9) . . . . ?
C4 P4 C81 C82 -144.3(3) . . . . ?
C71 P4 C81 C82 111.9(3) . . . . ?
RhA P4 C81 C82 -19.0(4) . . . . ?
C4 P4 C81 C86 41.3(4) . . . . ?
C71 P4 C81 C86 -62.5(4) . . . . ?
RhA P4 C81 C86 166.6(3) . . . . ?
C86 C81 C82 C83 -1.4(6) . . . . ?
P4 C81 C82 C83 -175.9(3) . . . . ?
C81 C82 C83 C84 -1.1(7) . . . . ?
C82 C83 C84 C85 2.4(7) . . . . ?
C83 C84 C85 C86 -1.0(7) . . . . ?
C84 C85 C86 C81 -1.6(7) . . . . ?
C82 C81 C86 C85 2.8(6) . . . . ?
P4 C81 C86 C85 177.3(3) . . . . ?
RhA Si1 C91 C96 25.8(4) . . . . ?
IrA Si1 C91 C96 121.5(3) . . . . ?
RhA Si1 C91 C92 -156.1(3) . . . . ?
IrA Si1 C91 C92 -60.4(4) . . . . ?
C96 C91 C92 C93 -1.3(6) . . . . ?
Si1 C91 C92 C93 -179.6(4) . . . . ?
C91 C92 C93 F1 -178.9(4) . . . . ?
C91 C92 C93 C94 0.5(8) . . . . ?
F1 C93 C94 C95 179.9(4) . . . . ?
C92 C93 C94 C95 0.4(8) . . . . ?
C93 C94 C95 F2 -179.0(5) . . . . ?
C93 C94 C95 C96 -0.6(7) . . . . ?
C92 C91 C96 C95 1.2(6) . . . . ?
Si1 C91 C96 C95 179.3(3) . . . . ?
F2 C95 C96 C91 178.2(4) . . . . ?
C94 C95 C96 C91 -0.2(7) . . . . ?
IrA Si2 C101 C106 -156.5(2) . . . . ?
RhA Si2 C101 C106 -63.9(3) . . . . ?
IrA Si2 C101 C102 22.9(4) . . . . ?
RhA Si2 C101 C102 115.6(3) . . . . ?
C106 C101 C102 C103 0.7(6) . . . . ?
Si2 C101 C102 C103 -178.8(3) . . . . ?
C101 C102 C103 F3 177.4(4) . . . . ?
C101 C102 C103 C104 -0.5(6) . . . . ?
F3 C103 C104 C105 -178.4(4) . . . . ?
C102 C103 C104 C105 -0.5(7) . . . . ?
C103 C104 C105 F4 -179.9(4) . . . . ?
C103 C104 C105 C106 1.5(7) . . . . ?
C104 C105 C106 C101 -1.4(6) . . . . ?
F4 C105 C106 C101 -180.0(4) . . . . ?
C102 C101 C106 C105 0.3(5) . . . . ?
Si2 C101 C106 C105 179.8(3) . . . . ?
